data_4313177
loop_
_publ_author_name
'Masahito Kodera'
'Yuuji Kajita'
'Yoshimitsu Tachi'
'Koji Kano'

_publ_section_title
;
 Structural Modulation of Cu(I) and Cu(II) Complexes of Sterically
 Hindered Tripyridine Ligands by the Bridgehead Alkyl Groups
;
_journal_name_full 'Inorganic Chemistry'
_journal_page_first 1193
_journal_page_last 1203
_journal_paper_doi 10.1021/ic026008m
_journal_volume 42
_journal_year 2003
_chemical_formula_sum 'C23 H26 Cu F6 N4 P'
_chemical_formula_weight 567.00
_space_group_IT_number 2
_symmetry_cell_setting triclinic
_symmetry_Int_Tables_number 2
_symmetry_space_group_name_Hall '-P 1'
_symmetry_space_group_name_H-M 'P -1'
_cell_angle_alpha 101.88(1)
_cell_angle_beta 96.77(2)
_cell_angle_gamma 103.21(1)
_cell_formula_units_Z 2
_cell_length_a 10.345(3)
_cell_length_b 13.693(2)
_cell_length_c 9.439(2)
_cell_measurement_reflns_used 25
_cell_measurement_temperature 296.2
_cell_measurement_theta_max 14.1
_cell_measurement_theta_min 10.5
_cell_volume 1254.6(5)
_computing_cell_refinement 'MSC/AFC Diffractometer Control'
_computing_data_collection 'MSC/AFC Diffractometer Control'
_computing_data_reduction 'teXsan for Windows version 1.06 (MSC, 1997-1999)'
_computing_publication_material 'teXsan for Windows version 1.06 (MSC, 1997-1999)'
_computing_structure_refinement 'teXsan for Windows version 1.06 (MSC, 1997-1999)'
_computing_structure_solution
;
SAPI91 (Fan, 1991)
;
_diffrn_ambient_temperature 296.2
_diffrn_measurement_device 'Rigaku AFC7R'
_diffrn_measurement_method \w-2\q
_diffrn_orient_matrix_UB_11 0.04148
_diffrn_orient_matrix_UB_12 -0.05780
_diffrn_orient_matrix_UB_13 -0.03489
_diffrn_orient_matrix_UB_21 0.08328
_diffrn_orient_matrix_UB_22 0.05114
_diffrn_orient_matrix_UB_23 -0.00805
_diffrn_orient_matrix_UB_31 0.03882
_diffrn_orient_matrix_UB_32 0.00424
_diffrn_orient_matrix_UB_33 0.10393
_diffrn_radiation_detector 'scintillation counter'
_diffrn_radiation_monochromator graphite
_diffrn_radiation_source 'Rigaku rotating anode'
_diffrn_radiation_type 'Mo K\a'
_diffrn_radiation_wavelength 0.7107
_diffrn_reflns_av_R_equivalents 0.03410
_diffrn_reflns_av_sigmaI/netI 0.143
_diffrn_reflns_limit_h_max 13
_diffrn_reflns_limit_h_min 0
_diffrn_reflns_limit_k_max 17
_diffrn_reflns_limit_k_min -17
_diffrn_reflns_limit_l_max 12
_diffrn_reflns_limit_l_min -12
_diffrn_reflns_number 6087
_diffrn_reflns_reduction_process 'Lp corrections applied'
_diffrn_reflns_theta_max 27.49
_diffrn_reflns_theta_min 2.77
_diffrn_standards_decay_% 0.10
_diffrn_standards_interval_count 150
_diffrn_standards_number 3
_exptl_absorpt_coefficient_mu 0.998
_exptl_absorpt_correction_T_max 0.999
_exptl_absorpt_correction_T_min 0.946
_exptl_absorpt_correction_type
;
\y scans (North,Phillips & Matthews, 1968)
;
_exptl_crystal_colour colorless
_exptl_crystal_density_diffrn 1.501
_exptl_crystal_density_meas ?
_exptl_crystal_description prismatic
_exptl_crystal_F_000 580.00
_exptl_crystal_size_max 0.20
_exptl_crystal_size_mid 0.20
_exptl_crystal_size_min 0.20
_refine_diff_density_max 1.50
_refine_diff_density_min -1.17
_refine_ls_extinction_coef 0.00000037(8)
_refine_ls_extinction_expression 'equ(3) Acta Cryst.(1968) A24, p213.'
_refine_ls_extinction_method 'Zachariasen (1967)'
_refine_ls_goodness_of_fit_all 0.702
_refine_ls_goodness_of_fit_ref 0.700
_refine_ls_hydrogen_treatment noref
_refine_ls_matrix_type full
_refine_ls_number_constraints 0
_refine_ls_number_parameters 371
_refine_ls_number_reflns 2457
_refine_ls_number_restraints 0
_refine_ls_R_factor_all 0.0433
_refine_ls_R_factor_gt 0.0430
_refine_ls_shift/su_max 0.1100
_refine_ls_shift/su_mean 0.0082
_refine_ls_structure_factor_coef F
_refine_ls_weighting_details unit
_refine_ls_weighting_scheme sigma
_refine_ls_wR_factor_all 0.0440
_refine_ls_wR_factor_ref 0.0440
_reflns_number_gt 2457
_reflns_number_total 5766
_reflns_threshold_expression I>3.00\s(I)
_cod_data_source_file ic026008m_3.cif
_cod_data_source_block '_master_file_afc7*.xtl____'
_cod_depositor_comments
;
The following automatic conversions were performed:

'_exptl_crystal_density_meas' value 'not measured' was changed to '?'
- the value is perceived as not measured.

Automatic conversion script
Id: cif_fix_values 3008 2015-01-20 13:52:24Z robertas 
;
_cod_original_sg_symbol_H-M 'P -1 '
_cod_original_formula_sum 'C23 H26 Cu F6 N4 P '
_cod_database_code 4313177

loop_
_symmetry_equiv_pos_as_xyz
'   +x,   +y,   +z'
'   -x,   -y,   -z'

loop_
_atom_site_label
_atom_site_fract_x
_atom_site_fract_y
_atom_site_fract_z
_atom_site_U_iso_or_equiv
_atom_site_occupancy
_atom_site_refinement_flags
_atom_site_adp_type
_atom_site_calc_flag
_atom_site_calc_attached_atom
Cu(1) 0.67068(9) 0.23962(7) 0.56279(9) 0.0539(3) 1.000 . Uani d ?
P(1) 0.1307(2) 0.2494(2) 0.8441(2) 0.0702(7) 1.000 . Uani d ?
F(1) 0.024(4) 0.145(2) 0.829(2) 0.19(1) 0.500 S Uani d ?
F(2) -0.024(1) 0.231(2) 0.845(2) 0.104(6) 0.500 S Uani d ?
F(3) 0.054(3) 0.306(2) 0.947(2) 0.134(8) 0.500 S Uani d ?
F(4) 0.163(3) 0.276(2) 1.014(2) 0.17(1) 0.500 S Uani d ?
F(5) 0.195(3) 0.220(3) 0.975(2) 0.17(1) 0.500 S Uani d ?
F(6) 0.112(3) 0.139(1) 0.829(5) 0.19(1) 0.500 S Uani d ?
F(7) 0.181(4) 0.179(2) 0.726(3) 0.20(1) 0.500 S Uani d ?
F(8) 0.090(3) 0.244(3) 0.676(3) 0.16(1) 0.500 S Uani d ?
F(9) 0.068(4) 0.281(3) 0.717(3) 0.19(2) 0.500 S Uani d ?
F(10) 0.157(3) 0.369(1) 0.866(3) 0.157(9) 0.500 S Uani d ?
F(11) 0.248(3) 0.339(3) 0.849(3) 0.21(1) 0.500 S Uani d ?
F(12) 0.284(2) 0.260(2) 0.839(3) 0.137(8) 0.500 S Uani d ?
N(1) 0.7457(5) 0.1918(4) 0.3802(5) 0.042(1) 1.000 . Uani d ?
N(2) 0.7549(5) 0.3909(4) 0.5703(5) 0.045(2) 1.000 . Uani d ?
N(3) 0.4569(5) 0.1874(4) 0.2533(5) 0.044(2) 1.000 . Uani d ?
N(4) 0.5788(6) 0.1746(4) 0.6928(6) 0.061(2) 1.000 . Uani d ?
C(1) 0.8152(8) 0.0587(6) 0.4796(9) 0.079(3) 1.000 . Uani d ?
C(2) 0.8162(7) 0.1201(5) 0.3665(7) 0.052(2) 1.000 . Uani d ?
C(3) 0.8833(7) 0.1035(5) 0.2502(9) 0.068(2) 1.000 . Uani d ?
C(4) 0.8796(8) 0.1607(6) 0.1472(9) 0.074(3) 1.000 . Uani d ?
C(5) 0.8063(8) 0.2333(5) 0.1606(7) 0.062(2) 1.000 . Uani d ?
C(6) 0.7391(6) 0.2475(4) 0.2780(6) 0.044(2) 1.000 . Uani d ?
C(7) 0.8233(9) 0.4305(6) 0.8342(8) 0.077(3) 1.000 . Uani d ?
C(8) 0.8248(7) 0.4620(5) 0.6916(7) 0.052(2) 1.000 . Uani d ?
C(9) 0.8915(7) 0.5594(5) 0.6840(8) 0.061(2) 1.000 . Uani d ?
C(10) 0.8891(7) 0.5837(5) 0.5511(9) 0.061(2) 1.000 . Uani d ?
C(11) 0.8154(7) 0.5114(5) 0.4257(7) 0.051(2) 1.000 . Uani d ?
C(12) 0.7466(6) 0.4153(4) 0.4385(6) 0.043(2) 1.000 . Uani d ?
C(13) 0.2599(7) 0.0427(5) 0.1634(8) 0.067(2) 1.000 . Uani d ?
C(14) 0.3335(7) 0.1424(5) 0.2728(7) 0.053(2) 1.000 . Uani d ?
C(15) 0.2742(7) 0.1828(6) 0.3873(8) 0.061(2) 1.000 . Uani d ?
C(16) 0.3417(7) 0.2763(6) 0.4809(8) 0.060(2) 1.000 . Uani d ?
C(17) 0.4668(7) 0.3257(5) 0.4585(7) 0.052(2) 1.000 . Uani d ?
C(18) 0.5234(6) 0.2786(4) 0.3458(6) 0.041(2) 1.000 . Uani d ?
C(19) 0.6590(6) 0.3293(4) 0.3090(6) 0.043(2) 1.000 . Uani d ?
C(20) 0.6273(8) 0.3703(5) 0.1712(7) 0.065(2) 1.000 . Uani d ?
C(21) 0.5328(9) 0.4408(7) 0.1844(9) 0.088(3) 1.000 . Uani d ?
C(22) 0.5203(7) 0.1365(5) 0.7688(8) 0.059(2) 1.000 . Uani d ?
C(23) 0.4455(8) 0.0886(6) 0.8672(8) 0.079(3) 1.000 . Uani d ?
H(1) 0.8966 0.0367 0.4954 0.096 1.000 . Uiso c ?
H(2) 0.8040 0.0968 0.5728 0.096 1.000 . Uiso c ?
H(3) 0.7412 -0.0037 0.4507 0.096 1.000 . Uiso c ?
H(4) 0.9312 0.0499 0.2416 0.081 1.000 . Uiso c ?
H(5) 0.9304 0.1513 0.0675 0.087 1.000 . Uiso c ?
H(6) 0.7992 0.2741 0.0881 0.079 1.000 . Uiso c ?
H(7) 0.7362 0.3872 0.8365 0.091 1.000 . Uiso c ?
H(8) 0.8439 0.4889 0.9158 0.091 1.000 . Uiso c ?
H(9) 0.8882 0.3913 0.8475 0.091 1.000 . Uiso c ?
H(10) 0.9404 0.6103 0.7743 0.072 1.000 . Uiso c ?
H(11) 0.9380 0.6516 0.5432 0.075 1.000 . Uiso c ?
H(12) 0.8124 0.5272 0.3284 0.064 1.000 . Uiso c ?
H(13) 0.3201 0.0168 0.1052 0.081 1.000 . Uiso c ?
H(14) 0.1890 0.0537 0.0967 0.081 1.000 . Uiso c ?
H(15) 0.2199 -0.0087 0.2106 0.081 1.000 . Uiso c ?
H(16) 0.1865 0.1452 0.4023 0.076 1.000 . Uiso c ?
H(17) 0.3019 0.3075 0.5623 0.071 1.000 . Uiso c ?
H(18) 0.5165 0.3940 0.5211 0.066 1.000 . Uiso c ?
H(19) 0.7115 0.4089 0.1504 0.079 1.000 . Uiso c ?
H(20) 0.5901 0.3129 0.0875 0.079 1.000 . Uiso c ?
H(21) 0.5589 0.4972 0.1418 0.102 1.000 . Uiso c ?
H(22) 0.5303 0.4669 0.2869 0.102 1.000 . Uiso c ?
H(23) 0.4421 0.4021 0.1381 0.102 1.000 . Uiso c ?
H(24) 0.4807 0.1242 0.9675 0.099 1.000 . Uiso c ?
H(25) 0.3524 0.0879 0.8473 0.099 1.000 . Uiso c ?
H(26) 0.4501 0.0178 0.8561 0.099 1.000 . Uiso c ?

loop_
_atom_site_aniso_label
_atom_site_aniso_U_11
_atom_site_aniso_U_22
_atom_site_aniso_U_33
_atom_site_aniso_U_12
_atom_site_aniso_U_13
_atom_site_aniso_U_23
Cu(1) 0.0682(6) 0.0498(5) 0.0469(5) 0.0105(4) 0.0208(4) 0.0180(4)
P(1) 0.089(2) 0.059(1) 0.067(1) 0.016(1) 0.032(1) 0.020(1)
F(1) 0.24(3) 0.13(2) 0.11(1) -0.10(2) 0.07(2) -0.01(1)
F(2) 0.080(8) 0.13(1) 0.13(1) 0.043(9) 0.048(8) 0.06(1)
F(3) 0.21(2) 0.14(1) 0.09(1) 0.11(2) 0.07(1) 0.01(1)
F(4) 0.20(3) 0.17(2) 0.08(1) -0.04(2) 0.02(1) -0.01(1)
F(5) 0.23(2) 0.24(3) 0.09(2) 0.13(3) 0.02(2) 0.09(2)
F(6) 0.16(2) 0.045(8) 0.37(5) 0.04(1) 0.05(2) 0.05(1)
F(7) 0.36(4) 0.15(2) 0.16(2) 0.12(3) 0.18(2) 0.06(2)
F(8) 0.14(2) 0.22(3) 0.07(1) -0.06(2) 0.00(1) 0.04(1)
F(9) 0.30(4) 0.21(3) 0.12(2) 0.13(3) 0.03(2) 0.10(2)
F(10) 0.21(2) 0.059(8) 0.20(2) 0.01(1) 0.07(2) 0.05(1)
F(11) 0.15(3) 0.26(4) 0.16(2) -0.12(2) -0.00(2) 0.09(3)
F(12) 0.08(1) 0.17(2) 0.18(2) 0.04(1) 0.05(1) 0.04(2)
N(1) 0.042(3) 0.037(3) 0.041(3) 0.002(2) 0.009(2) 0.003(2)
N(2) 0.053(3) 0.036(3) 0.037(3) 0.007(2) 0.005(2) 0.001(2)
N(3) 0.046(3) 0.042(3) 0.042(3) 0.004(3) 0.008(2) 0.015(2)
N(4) 0.077(4) 0.055(4) 0.055(4) 0.015(3) 0.022(3) 0.020(3)
C(1) 0.086(6) 0.060(5) 0.095(6) 0.035(5) 0.006(5) 0.020(4)
C(2) 0.048(4) 0.038(4) 0.059(4) 0.005(3) 0.002(3) -0.002(3)
C(3) 0.053(5) 0.049(4) 0.089(6) 0.004(4) 0.026(4) -0.009(4)
C(4) 0.066(5) 0.059(5) 0.073(5) -0.015(4) 0.037(4) -0.016(4)
C(5) 0.072(5) 0.049(4) 0.051(4) -0.012(4) 0.026(4) 0.000(3)
C(6) 0.041(4) 0.037(3) 0.041(3) -0.008(3) 0.008(3) 0.003(3)
C(7) 0.100(7) 0.071(5) 0.046(4) 0.013(5) -0.009(4) 0.006(4)
C(8) 0.052(4) 0.048(4) 0.052(4) 0.016(3) 0.007(3) 0.005(3)
C(9) 0.061(5) 0.046(4) 0.063(5) 0.012(4) -0.002(4) -0.001(3)
C(10) 0.054(5) 0.034(4) 0.087(6) 0.004(3) 0.008(4) 0.007(4)
C(11) 0.055(4) 0.037(3) 0.065(4) 0.011(3) 0.016(3) 0.017(3)
C(12) 0.047(4) 0.034(3) 0.046(4) 0.007(3) 0.010(3) 0.009(3)
C(13) 0.057(5) 0.058(4) 0.075(5) -0.003(4) 0.012(4) 0.008(4)
C(14) 0.055(5) 0.047(4) 0.050(4) 0.001(3) 0.002(3) 0.016(3)
C(15) 0.048(4) 0.076(5) 0.065(5) 0.017(4) 0.019(4) 0.024(4)
C(16) 0.060(5) 0.065(5) 0.062(5) 0.025(4) 0.019(4) 0.015(4)
C(17) 0.060(5) 0.047(4) 0.051(4) 0.013(3) 0.012(3) 0.014(3)
C(18) 0.046(4) 0.041(3) 0.040(3) 0.012(3) 0.006(3) 0.015(3)
C(19) 0.051(4) 0.039(3) 0.038(3) 0.001(3) 0.012(3) 0.011(3)
C(20) 0.086(6) 0.056(4) 0.046(4) 0.001(4) 0.003(4) 0.023(3)
C(21) 0.106(7) 0.083(6) 0.078(6) 0.015(5) -0.009(5) 0.049(5)
C(22) 0.065(5) 0.057(4) 0.055(4) 0.009(4) 0.016(4) 0.018(4)
C(23) 0.079(6) 0.086(6) 0.071(5) -0.001(5) 0.030(4) 0.035(4)

loop_
_atom_type_symbol
_atom_type_oxidation_number
_atom_type_number_in_cell
_atom_type_scat_dispersion_real
_atom_type_scat_dispersion_imag
_atom_type_scat_source
C 0 46 0.002 0.002
;International Tables for Crystallography
(1992, Vol. C, Table 6.1.1.2)
;
H 0 52 0.000 0.000
;International Tables for Crystallography
(1992, Vol. C, Table 6.1.1.2)
;
N 0 8 0.004 0.003
;International Tables for Crystallography
(1992, Vol. C, Table 6.1.1.2)
;
Cu 0 2 0.263 1.266
;International Tables for Crystallography
(1992, Vol. C, Tables 4.2.6.8 and 6.1.1.1)
;
P 0 2 0.090 0.095
;International Tables for Crystallography
(1992, Vol. C, Table 6.1.1.2)
;
F 0 12 0.014 0.010
;International Tables for Crystallography
(1992, Vol. C, Table 6.1.1.2)
;

loop_
_geom_angle_atom_site_label_1
_geom_angle_atom_site_label_2
_geom_angle_atom_site_label_3
_geom_angle
_geom_angle_site_symmetry_1
_geom_angle_site_symmetry_2
_geom_angle_site_symmetry_3
_geom_angle_publ_flag
N(1) Cu(1) N(2) 91.7(2) . . . ?
N(1) Cu(1) N(4) 135.4(2) . . . ?
N(2) Cu(1) N(4) 132.4(2) . . . ?
F(1) P(1) F(2) 51(1) . . . ?
F(1) P(1) F(3) 90(1) . . . ?
F(1) P(1) F(4) 95.4(9) . . . ?
F(1) P(1) F(5) 83(1) . . . ?
F(1) P(1) F(6) 36(1) . . . ?
F(1) P(1) F(7) 81(1) . . . ?
F(1) P(1) F(8) 91(1) . . . ?
F(1) P(1) F(9) 98(2) . . . ?
F(1) P(1) F(10) 146(2) . . . ?
F(1) P(1) F(11) 171(2) . . . ?
F(1) P(1) F(12) 125(2) . . . ?
F(2) P(1) F(3) 49.5(6) . . . ?
F(2) P(1) F(4) 92.0(9) . . . ?
F(2) P(1) F(5) 109(1) . . . ?
F(2) P(1) F(6) 87.2(7) . . . ?
F(2) P(1) F(7) 119(2) . . . ?
F(2) P(1) F(8) 84(1) . . . ?
F(2) P(1) F(9) 71(1) . . . ?
F(2) P(1) F(10) 94(1) . . . ?
F(2) P(1) F(11) 137(2) . . . ?
F(2) P(1) F(12) 176(1) . . . ?
F(3) P(1) F(4) 54.5(9) . . . ?
F(3) P(1) F(5) 87.6(8) . . . ?
F(3) P(1) F(6) 118(1) . . . ?
F(3) P(1) F(7) 169(2) . . . ?
F(3) P(1) F(8) 116(2) . . . ?
F(3) P(1) F(9) 92(1) . . . ?
F(3) P(1) F(10) 61.8(9) . . . ?
F(3) P(1) F(11) 99(2) . . . ?
F(3) P(1) F(12) 134(1) . . . ?
F(4) P(1) F(5) 35.5(9) . . . ?
F(4) P(1) F(6) 94(2) . . . ?
F(4) P(1) F(7) 132(2) . . . ?
F(4) P(1) F(8) 168(2) . . . ?
F(4) P(1) F(9) 143(2) . . . ?
F(4) P(1) F(10) 84(1) . . . ?
F(4) P(1) F(11) 88(1) . . . ?
F(4) P(1) F(12) 90(1) . . . ?
F(5) P(1) F(6) 65(1) . . . ?
F(5) P(1) F(7) 97(2) . . . ?
F(5) P(1) F(8) 156(2) . . . ?
F(5) P(1) F(9) 179(2) . . . ?
F(5) P(1) F(10) 112(2) . . . ?
F(5) P(1) F(11) 95(2) . . . ?
F(5) P(1) F(12) 70(1) . . . ?
F(6) P(1) F(7) 56(1) . . . ?
F(6) P(1) F(8) 97(2) . . . ?
F(6) P(1) F(9) 116(2) . . . ?
F(6) P(1) F(10) 177(2) . . . ?
F(6) P(1) F(11) 135(2) . . . ?
F(6) P(1) F(12) 89(1) . . . ?
F(7) P(1) F(8) 59(1) . . . ?
F(7) P(1) F(9) 84(1) . . . ?
F(7) P(1) F(10) 125(1) . . . ?
F(7) P(1) F(11) 91(1) . . . ?
F(7) P(1) F(12) 57(1) . . . ?
F(8) P(1) F(9) 25(2) . . . ?
F(8) P(1) F(10) 85(2) . . . ?
F(8) P(1) F(11) 88(1) . . . ?
F(8) P(1) F(12) 95(1) . . . ?
F(9) P(1) F(10) 66(1) . . . ?
F(9) P(1) F(11) 84(1) . . . ?
F(9) P(1) F(12) 110(1) . . . ?
F(10) P(1) F(11) 43(1) . . . ?
F(10) P(1) F(12) 89.6(8) . . . ?
F(11) P(1) F(12) 47(1) . . . ?
P(1) F(1) F(2) 64.2(8) . . . ?
P(1) F(1) F(6) 66(1) . . . ?
F(2) F(1) F(6) 130(2) . . . ?
P(1) F(2) F(1) 64.3(9) . . . ?
P(1) F(2) F(3) 63.8(7) . . . ?
F(1) F(2) F(3) 111(1) . . . ?
P(1) F(3) F(2) 66.7(6) . . . ?
P(1) F(3) F(4) 63.6(8) . . . ?
P(1) F(3) F(10) 60.1(7) . . . ?
F(2) F(3) F(4) 112(1) . . . ?
F(2) F(3) F(10) 105(1) . . . ?
F(4) F(3) F(10) 88(2) . . . ?
P(1) F(4) F(3) 61.9(9) . . . ?
P(1) F(4) F(5) 69(2) . . . ?
F(3) F(4) F(5) 126(3) . . . ?
P(1) F(5) F(4) 75(2) . . . ?
P(1) F(5) F(6) 56.0(9) . . . ?
F(4) F(5) F(6) 119(3) . . . ?
P(1) F(6) F(1) 79(2) . . . ?
P(1) F(6) F(5) 58.9(8) . . . ?
P(1) F(6) F(7) 65.1(9) . . . ?
F(1) F(6) F(5) 104(3) . . . ?
F(1) F(6) F(7) 117(3) . . . ?
F(5) F(6) F(7) 99(2) . . . ?
P(1) F(7) F(6) 59.0(8) . . . ?
P(1) F(7) F(8) 62(1) . . . ?
P(1) F(7) F(12) 62.4(9) . . . ?
F(6) F(7) F(8) 101(2) . . . ?
F(6) F(7) F(12) 94(2) . . . ?
F(8) F(7) F(12) 101(1) . . . ?
P(1) F(8) F(7) 59(1) . . . ?
P(1) F(8) F(9) 70(3) . . . ?
F(7) F(8) F(9) 128(4) . . . ?
P(1) F(9) F(8) 85(4) . . . ?
P(1) F(9) F(10) 59(1) . . . ?
F(8) F(9) F(10) 126(5) . . . ?
P(1) F(10) F(3) 58.1(6) . . . ?
P(1) F(10) F(9) 54.8(9) . . . ?
P(1) F(10) F(11) 66(1) . . . ?
F(3) F(10) F(9) 83(2) . . . ?
F(3) F(10) F(11) 115(2) . . . ?
F(9) F(10) F(11) 90(2) . . . ?
P(1) F(11) F(10) 71(1) . . . ?
P(1) F(11) F(12) 69(1) . . . ?
F(10) F(11) F(12) 140(2) . . . ?
P(1) F(12) F(7) 60.6(9) . . . ?
P(1) F(12) F(11) 64(1) . . . ?
F(7) F(12) F(11) 106(2) . . . ?
Cu(1) N(1) C(2) 123.7(4) . . . ?
Cu(1) N(1) C(6) 115.5(3) . . . ?
C(2) N(1) C(6) 120.0(4) . . . ?
Cu(1) N(2) C(8) 124.8(4) . . . ?
Cu(1) N(2) C(12) 114.8(3) . . . ?
C(8) N(2) C(12) 120.1(4) . . . ?
C(14) N(3) C(18) 118.0(4) . . . ?
Cu(1) N(4) C(22) 177.8(5) . . . ?
C(2) C(1) H(1) 112.6 . . . no
C(2) C(1) H(2) 111.9 . . . no
C(2) C(1) H(3) 111.2 . . . no
H(1) C(1) H(2) 107.5 . . . no
H(1) C(1) H(3) 106.5 . . . no
H(2) C(1) H(3) 106.7 . . . no
N(1) C(2) C(1) 117.3(5) . . . ?
N(1) C(2) C(3) 120.6(6) . . . ?
C(1) C(2) C(3) 122.0(6) . . . ?
C(2) C(3) C(4) 120.1(6) . . . ?
C(2) C(3) H(4) 118.9 . . . no
C(4) C(3) H(4) 121.0 . . . no
C(3) C(4) C(5) 119.2(5) . . . ?
C(3) C(4) H(5) 120.2 . . . no
C(5) C(4) H(5) 120.6 . . . no
C(4) C(5) C(6) 119.4(6) . . . ?
C(4) C(5) H(6) 121.7 . . . no
C(6) C(5) H(6) 119.0 . . . no
N(1) C(6) C(5) 120.7(5) . . . ?
N(1) C(6) C(19) 114.9(4) . . . ?
C(5) C(6) C(19) 124.3(5) . . . ?
C(8) C(7) H(7) 111.0 . . . no
C(8) C(7) H(8) 111.6 . . . no
C(8) C(7) H(9) 110.6 . . . no
H(7) C(7) H(8) 108.1 . . . no
H(7) C(7) H(9) 107.2 . . . no
H(8) C(7) H(9) 108.1 . . . no
N(2) C(8) C(7) 116.7(5) . . . ?
N(2) C(8) C(9) 121.0(5) . . . ?
C(7) C(8) C(9) 122.2(5) . . . ?
C(8) C(9) C(10) 119.6(5) . . . ?
C(8) C(9) H(10) 119.5 . . . no
C(10) C(9) H(10) 120.9 . . . no
C(9) C(10) C(11) 119.8(5) . . . ?
C(9) C(10) H(11) 120.7 . . . no
C(11) C(10) H(11) 119.5 . . . no
C(10) C(11) C(12) 118.9(5) . . . ?
C(10) C(11) H(12) 121.2 . . . no
C(12) C(11) H(12) 119.9 . . . no
N(2) C(12) C(11) 120.5(5) . . . ?
N(2) C(12) C(19) 115.4(4) . . . ?
C(11) C(12) C(19) 124.1(4) . . . ?
C(14) C(13) H(13) 110.5 . . . no
C(14) C(13) H(14) 110.4 . . . no
C(14) C(13) H(15) 111.7 . . . no
H(13) C(13) H(14) 107.3 . . . no
H(13) C(13) H(15) 108.8 . . . no
H(14) C(13) H(15) 107.9 . . . no
N(3) C(14) C(13) 116.5(5) . . . ?
N(3) C(14) C(15) 123.1(5) . . . ?
C(13) C(14) C(15) 120.4(5) . . . ?
C(14) C(15) C(16) 118.8(5) . . . ?
C(14) C(15) H(16) 120.7 . . . no
C(16) C(15) H(16) 120.5 . . . no
C(15) C(16) C(17) 118.8(5) . . . ?
C(15) C(16) H(17) 120.8 . . . no
C(17) C(16) H(17) 120.4 . . . no
C(16) C(17) C(18) 119.5(5) . . . ?
C(16) C(17) H(18) 121.0 . . . no
C(18) C(17) H(18) 119.5 . . . no
N(3) C(18) C(17) 121.7(5) . . . ?
N(3) C(18) C(19) 114.9(4) . . . ?
C(17) C(18) C(19) 123.2(4) . . . ?
C(6) C(19) C(12) 106.0(4) . . . ?
C(6) C(19) C(18) 108.8(4) . . . ?
C(6) C(19) C(20) 111.1(4) . . . ?
C(12) C(19) C(18) 112.2(4) . . . ?
C(12) C(19) C(20) 112.1(4) . . . ?
C(18) C(19) C(20) 106.7(4) . . . ?
C(19) C(20) C(21) 115.1(5) . . . ?
C(19) C(20) H(19) 108.8 . . . no
C(19) C(20) H(20) 109.5 . . . no
C(21) C(20) H(19) 107.6 . . . no
C(21) C(20) H(20) 109.1 . . . no
H(19) C(20) H(20) 106.5 . . . no
C(20) C(21) H(21) 112.7 . . . no
C(20) C(21) H(22) 109.4 . . . no
C(20) C(21) H(23) 110.0 . . . no
H(21) C(21) H(22) 108.9 . . . no
H(21) C(21) H(23) 108.8 . . . no
H(22) C(21) H(23) 106.9 . . . no
N(4) C(22) C(23) 179.4(7) . . . ?
C(22) C(23) H(24) 111.3 . . . no
C(22) C(23) H(25) 111.0 . . . no
C(22) C(23) H(26) 110.8 . . . no
H(24) C(23) H(25) 108.4 . . . no
H(24) C(23) H(26) 107.7 . . . no
H(25) C(23) H(26) 107.5 . . . no

loop_
_geom_bond_atom_site_label_1
_geom_bond_atom_site_label_2
_geom_bond_distance
_geom_bond_site_symmetry_1
_geom_bond_site_symmetry_2
_geom_bond_publ_flag
Cu(1) N(1) 2.021(4) . . ?
Cu(1) N(2) 2.039(4) . . ?
Cu(1) N(4) 1.881(4) . . ?
P(1) F(1) 1.56(1) . . ?
P(1) F(2) 1.56(1) . . ?
P(1) F(3) 1.53(1) . . ?
P(1) F(4) 1.55(2) . . ?
P(1) F(5) 1.50(1) . . ?
P(1) F(6) 1.45(1) . . ?
P(1) F(7) 1.54(1) . . ?
P(1) F(8) 1.58(2) . . ?
P(1) F(9) 1.49(2) . . ?
P(1) F(10) 1.56(1) . . ?
P(1) F(11) 1.50(1) . . ?
P(1) F(12) 1.56(1) . . ?
F(1) F(2) 1.36(3) . . ?
F(1) F(6) 0.93(3) . . ?
F(2) F(3) 1.29(2) . . ?
F(3) F(4) 1.41(2) . . ?
F(3) F(10) 1.58(2) . . ?
F(4) F(5) 0.93(2) . . ?
F(5) F(6) 1.59(3) . . ?
F(6) F(7) 1.40(2) . . ?
F(7) F(8) 1.54(3) . . ?
F(7) F(12) 1.48(3) . . ?
F(8) F(9) 0.67(5) . . ?
F(9) F(10) 1.66(3) . . ?
F(10) F(11) 1.13(3) . . ?
F(11) F(12) 1.22(3) . . ?
N(1) C(2) 1.344(6) . . ?
N(1) C(6) 1.352(6) . . ?
N(2) C(8) 1.344(6) . . ?
N(2) C(12) 1.351(6) . . ?
N(3) C(14) 1.336(6) . . ?
N(3) C(18) 1.346(6) . . ?
N(4) C(22) 1.124(6) . . ?
C(1) C(2) 1.488(8) . . ?
C(1) H(1) 0.96 . . no
C(1) H(2) 0.96 . . no
C(1) H(3) 0.97 . . no
C(2) C(3) 1.373(8) . . ?
C(3) C(4) 1.371(9) . . ?
C(3) H(4) 0.97 . . no
C(4) C(5) 1.376(9) . . ?
C(4) H(5) 0.97 . . no
C(5) C(6) 1.380(7) . . ?
C(5) H(6) 0.98 . . no
C(6) C(19) 1.540(7) . . ?
C(7) C(8) 1.496(8) . . ?
C(7) H(7) 0.96 . . no
C(7) H(8) 0.95 . . no
C(7) H(9) 0.96 . . no
C(8) C(9) 1.374(7) . . ?
C(9) C(10) 1.361(8) . . ?
C(9) H(10) 0.98 . . no
C(10) C(11) 1.387(8) . . ?
C(10) H(11) 0.97 . . no
C(11) C(12) 1.383(6) . . ?
C(11) H(12) 0.98 . . no
C(12) C(19) 1.537(7) . . ?
C(13) C(14) 1.507(7) . . ?
C(13) H(13) 0.96 . . no
C(13) H(14) 0.97 . . no
C(13) H(15) 0.95 . . no
C(14) C(15) 1.383(8) . . ?
C(15) C(16) 1.374(8) . . ?
C(15) H(16) 0.98 . . no
C(16) C(17) 1.378(7) . . ?
C(16) H(17) 0.98 . . no
C(17) C(18) 1.389(7) . . ?
C(17) H(18) 0.98 . . no
C(18) C(19) 1.530(7) . . ?
C(19) C(20) 1.548(7) . . ?
C(20) C(21) 1.522(9) . . ?
C(20) H(19) 0.97 . . no
C(20) H(20) 0.96 . . no
C(21) H(21) 0.94 . . no
C(21) H(22) 0.96 . . no
C(21) H(23) 0.97 . . no
C(22) C(23) 1.443(7) . . ?
C(23) H(24) 0.96 . . no
C(23) H(25) 0.96 . . no
C(23) H(26) 0.97 . . no

loop_
_geom_contact_atom_site_label_1
_geom_contact_atom_site_label_2
_geom_contact_distance
_geom_contact_site_symmetry_1
_geom_contact_site_symmetry_2
_geom_contact_publ_flag
F(1) H(5) 2.5438 . 1_456 no
F(1) H(15) 2.7040 . 2_556 no
F(1) H(4) 2.7766 . 2_656 no
F(1) H(2) 2.9669 . 1_455 no
F(1) C(13) 3.45(2) . 2_556 no
F(1) C(4) 3.50(2) . 1_456 no
F(1) C(1) 3.53(2) . 1_455 no
F(2) H(9) 2.5626 . 1_455 no
F(2) H(5) 2.6008 . 1_456 no
F(2) H(2) 2.9333 . 1_455 no
F(2) C(4) 3.38(1) . 1_456 no
F(2) C(7) 3.47(2) . 1_455 no
F(3) H(9) 2.4878 . 1_455 no
F(3) H(10) 2.6300 . 2_667 no
F(3) H(5) 2.7341 . 1_456 no
F(3) H(8) 2.7436 . 2_667 no
F(3) C(4) 3.38(2) . 1_456 no
F(3) C(7) 3.43(2) . 1_455 no
F(3) C(9) 3.50(2) . 2_667 no
F(3) C(5) 3.53(2) . 1_456 no
F(4) H(10) 2.7426 . 2_667 no
F(4) H(5) 2.7830 . 1_456 no
F(4) H(23) 2.9595 . 1_556 no
F(4) C(9) 3.44(2) . 2_667 no
F(4) C(4) 3.50(2) . 1_456 no
F(5) H(14) 2.7516 . 1_556 no
F(5) H(25) 2.8782 . . no
F(5) H(5) 2.9820 . 1_456 no
F(5) C(13) 3.43(2) . 1_556 no
F(5) C(14) 3.48(2) . 1_556 no
F(6) H(4) 2.4560 . 2_656 no
F(6) H(25) 2.7338 . . no
F(6) C(3) 3.27(1) . 2_656 no
F(7) H(25) 2.6714 . . no
F(7) H(17) 2.7589 . . no
F(7) H(3) 2.9583 . 2_656 no
F(7) H(16) 3.0043 . . no
F(7) C(16) 3.32(2) . . no
F(7) C(1) 3.44(2) . 2_656 no
F(7) C(15) 3.45(2) . . no
F(7) C(23) 3.49(3) . . no
F(8) H(17) 2.6051 . . no
F(8) H(11) 2.7650 . 2_666 no
F(8) H(16) 3.0472 . . no
F(8) C(16) 3.36(3) . . no
F(8) C(1) 3.39(2) . 1_455 no
F(8) C(10) 3.48(3) . 2_666 no
F(8) C(15) 3.57(3) . . no
F(9) H(12) 2.7795 . 2_666 no
F(9) H(11) 2.7947 . 2_666 no
F(9) H(9) 2.8842 . 1_455 no
F(9) H(17) 2.9618 . . no
F(9) C(11) 3.43(3) . 2_666 no
F(9) C(10) 3.44(2) . 2_666 no
F(10) H(8) 2.5284 . 2_667 no
F(10) H(12) 2.5530 . 2_666 no
F(10) H(9) 2.8518 . 1_455 no
F(10) C(7) 3.46(2) . 2_667 no
F(10) C(11) 3.49(2) . 2_666 no
F(11) H(21) 2.6206 . 2_666 no
F(11) H(17) 2.7916 . . no
F(11) H(12) 2.8413 . 2_666 no
F(11) H(23) 3.0317 . 1_556 no
F(11) C(21) 3.43(2) . 2_666 no
F(12) H(25) 2.6209 . . no
F(12) H(17) 2.8350 . . no
F(12) C(23) 3.21(2) . . no
F(12) C(22) 3.33(2) . . no
F(12) C(16) 3.54(2) . . no
N(3) H(24) 2.7167 . 1_554 no
N(3) C(23) 3.594(8) . 1_554 no
C(2) C(23) 3.582(8) . 2_656 no
C(3) H(25) 3.0365 . 2_656 no
C(4) C(13) 3.499(8) . 2_655 no
C(5) H(10) 2.8890 . 2_766 no
C(9) C(11) 3.588(8) . 2_766 no
C(10) H(17) 2.9628 . 2_666 no
C(10) C(16) 3.410(8) . 2_666 no
C(10) C(11) 3.587(8) . 2_766 no
C(11) H(17) 2.9877 . 2_666 no
C(23) H(13) 2.9513 . 1_556 no
H(1) H(1) 2.5623 . 2_756 no
H(2) H(15) 2.5876 . 2_656 no
H(13) H(26) 2.5277 . 2_656 no
H(13) H(24) 2.6063 . 1_554 no
H(18) H(22) 2.5205 . 2_666 no
H(20) H(24) 2.5296 . 1_554 no

loop_
_geom_torsion_atom_site_label_1
_geom_torsion_atom_site_label_2
_geom_torsion_atom_site_label_3
_geom_torsion_atom_site_label_4
_geom_torsion_site_symmetry_1
_geom_torsion_site_symmetry_2
_geom_torsion_site_symmetry_3
_geom_torsion_site_symmetry_4
_geom_torsion
_geom_torsion_publ_flag
Cu(1) N(1) C(2) C(1) . . . . 12.5(7) no
Cu(1) N(1) C(2) C(3) . . . . -169.1(4) no
Cu(1) N(1) C(6) C(5) . . . . 169.3(4) no
Cu(1) N(1) C(6) C(19) . . . . -7.5(5) no
Cu(1) N(2) C(8) C(7) . . . . -9.1(7) no
Cu(1) N(2) C(8) C(9) . . . . 172.4(4) no
Cu(1) N(2) C(12) C(11) . . . . -171.1(4) no
Cu(1) N(2) C(12) C(19) . . . . 8.0(6) no
Cu(1) N(4) C(22) C(23) . . . . -85(76) no
P(1) F(1) F(2) F(3) . . . . -44.8(9) no
P(1) F(1) F(6) F(5) . . . . 54(1) no
P(1) F(1) F(6) F(7) . . . . -54(2) no
P(1) F(2) F(1) F(6) . . . . 3(4) no
P(1) F(2) F(3) F(4) . . . . -46(1) no
P(1) F(2) F(3) F(10) . . . . 47(1) no
P(1) F(3) F(2) F(1) . . . . 45.1(9) no
P(1) F(3) F(4) F(5) . . . . -28(3) no
P(1) F(3) F(10) F(9) . . . . 52(1) no
P(1) F(3) F(10) F(11) . . . . -34(3) no
P(1) F(4) F(3) F(2) . . . . 48(1) no
P(1) F(4) F(3) F(10) . . . . -57.7(9) no
P(1) F(4) F(5) F(6) . . . . -36(2) no
P(1) F(5) F(4) F(3) . . . . 27(3) no
P(1) F(5) F(6) F(1) . . . . -67(2) no
P(1) F(5) F(6) F(7) . . . . 54(2) no
P(1) F(6) F(1) F(2) . . . . -2(4) no
P(1) F(6) F(5) F(4) . . . . 43(3) no
P(1) F(6) F(7) F(8) . . . . -47(2) no
P(1) F(6) F(7) F(12) . . . . 54(1) no
P(1) F(7) F(6) F(1) . . . . 61(3) no
P(1) F(7) F(6) F(5) . . . . -50(1) no
P(1) F(7) F(8) F(9) . . . . 8(5) no
P(1) F(7) F(12) F(11) . . . . -46(2) no
P(1) F(8) F(7) F(6) . . . . 46(2) no
P(1) F(8) F(7) F(12) . . . . -51(1) no
P(1) F(8) F(9) F(10) . . . . 46(3) no
P(1) F(9) F(8) F(7) . . . . -7(5) no
P(1) F(9) F(10) F(3) . . . . -55(1) no
P(1) F(9) F(10) F(11) . . . . 60(2) no
P(1) F(10) F(3) F(2) . . . . -51(1) no
P(1) F(10) F(3) F(4) . . . . 61(1) no
P(1) F(10) F(9) F(8) . . . . -56(5) no
P(1) F(10) F(11) F(12) . . . . -8(4) no
P(1) F(11) F(10) F(3) . . . . 31(2) no
P(1) F(11) F(10) F(9) . . . . -51(1) no
P(1) F(11) F(12) F(7) . . . . 45(1) no
P(1) F(12) F(7) F(6) . . . . -52(1) no
P(1) F(12) F(7) F(8) . . . . 50(1) no
P(1) F(12) F(11) F(10) . . . . 8(4) no
F(1) P(1) F(2) F(3) . . . . 133(1) no
F(1) P(1) F(3) F(2) . . . . -35(1) no
F(1) P(1) F(3) F(4) . . . . 97(1) no
F(1) P(1) F(3) F(10) . . . . -160(2) no
F(1) P(1) F(4) F(3) . . . . -86(1) no
F(1) P(1) F(4) F(5) . . . . 70(3) no
F(1) P(1) F(5) F(4) . . . . -110(2) no
F(1) P(1) F(5) F(6) . . . . 33(1) no
F(1) P(1) F(6) F(5) . . . . -114(3) no
F(1) P(1) F(6) F(7) . . . . 127(4) no
F(1) P(1) F(7) F(6) . . . . -28(2) no
F(1) P(1) F(7) F(8) . . . . 97(2) no
F(1) P(1) F(7) F(12) . . . . -142(2) no
F(1) P(1) F(8) F(7) . . . . -79(2) no
F(1) P(1) F(8) F(9) . . . . 108(4) no
F(1) P(1) F(9) F(8) . . . . -74(4) no
F(1) P(1) F(9) F(10) . . . . 148(2) no
F(1) P(1) F(10) F(3) . . . . 37(3) no
F(1) P(1) F(10) F(9) . . . . -68(2) no
F(1) P(1) F(10) F(11) . . . . -176(2) no
F(1) P(1) F(11) F(10) . . . . 167(7) no
F(1) P(1) F(11) F(12) . . . . -19(8) no
F(1) P(1) F(12) F(7) . . . . 47(2) no
F(1) P(1) F(12) F(11) . . . . 176(1) no
F(1) F(2) P(1) F(3) . . . . -133(1) no
F(1) F(2) P(1) F(4) . . . . -95(1) no
F(1) F(2) P(1) F(5) . . . . -64(1) no
F(1) F(2) P(1) F(6) . . . . -1(2) no
F(1) F(2) P(1) F(7) . . . . 47(2) no
F(1) F(2) P(1) F(8) . . . . 96(2) no
F(1) F(2) P(1) F(9) . . . . 118(2) no
F(1) F(2) P(1) F(10) . . . . -179(1) no
F(1) F(2) P(1) F(11) . . . . 176(2) no
F(1) F(2) P(1) F(12) . . . . 16(13) no
F(1) F(2) F(3) F(4) . . . . -1(2) no
F(1) F(2) F(3) F(10) . . . . 92(2) no
F(1) F(6) P(1) F(2) . . . . 2(3) no
F(1) F(6) P(1) F(3) . . . . 42(3) no
F(1) F(6) P(1) F(4) . . . . 93(3) no
F(1) F(6) P(1) F(5) . . . . 114(3) no
F(1) F(6) P(1) F(7) . . . . -127(4) no
F(1) F(6) P(1) F(8) . . . . -82(3) no
F(1) F(6) P(1) F(9) . . . . -66(3) no
F(1) F(6) P(1) F(10) . . . . 130(26) no
F(1) F(6) P(1) F(11) . . . . -176(2) no
F(1) F(6) P(1) F(12) . . . . -177(3) no
F(1) F(6) F(5) F(4) . . . . -24(4) no
F(1) F(6) F(7) F(8) . . . . 14(4) no
F(1) F(6) F(7) F(12) . . . . 115(3) no
F(2) P(1) F(1) F(6) . . . . -178(3) no
F(2) P(1) F(3) F(4) . . . . 132(1) no
F(2) P(1) F(3) F(10) . . . . -125(2) no
F(2) P(1) F(4) F(3) . . . . -35(1) no
F(2) P(1) F(4) F(5) . . . . 121(2) no
F(2) P(1) F(5) F(4) . . . . -65(3) no
F(2) P(1) F(5) F(6) . . . . 77(1) no
F(2) P(1) F(6) F(5) . . . . -113(1) no
F(2) P(1) F(6) F(7) . . . . 129(2) no
F(2) P(1) F(7) F(6) . . . . -63(2) no
F(2) P(1) F(7) F(8) . . . . 62(1) no
F(2) P(1) F(7) F(12) . . . . -177(1) no
F(2) P(1) F(8) F(7) . . . . -130(2) no
F(2) P(1) F(8) F(9) . . . . 57(4) no
F(2) P(1) F(9) F(8) . . . . -118(4) no
F(2) P(1) F(9) F(10) . . . . 104(2) no
F(2) P(1) F(10) F(3) . . . . 39(1) no
F(2) P(1) F(10) F(9) . . . . -67(1) no
F(2) P(1) F(10) F(11) . . . . -175(2) no
F(2) P(1) F(11) F(10) . . . . 7(3) no
F(2) P(1) F(11) F(12) . . . . -178(1) no
F(2) P(1) F(12) F(7) . . . . 31(13) no
F(2) P(1) F(12) F(11) . . . . 161(11) no
F(2) F(1) P(1) F(3) . . . . 33.9(9) no
F(2) F(1) P(1) F(4) . . . . 88(1) no
F(2) F(1) P(1) F(5) . . . . 121(1) no
F(2) F(1) P(1) F(6) . . . . 178(3) no
F(2) F(1) P(1) F(7) . . . . -140(2) no
F(2) F(1) P(1) F(8) . . . . -82(2) no
F(2) F(1) P(1) F(9) . . . . -58(2) no
F(2) F(1) P(1) F(10) . . . . 1(3) no
F(2) F(1) P(1) F(11) . . . . -162(7) no
F(2) F(1) P(1) F(12) . . . . -179(1) no
F(2) F(1) F(6) F(5) . . . . 51(5) no
F(2) F(1) F(6) F(7) . . . . -57(5) no
F(2) F(3) P(1) F(4) . . . . -132(1) no
F(2) F(3) P(1) F(5) . . . . -118(1) no
F(2) F(3) P(1) F(6) . . . . -58(2) no
F(2) F(3) P(1) F(7) . . . . -3(6) no
F(2) F(3) P(1) F(8) . . . . 56(1) no
F(2) F(3) P(1) F(9) . . . . 63(1) no
F(2) F(3) P(1) F(10) . . . . 125(2) no
F(2) F(3) P(1) F(11) . . . . 148(1) no
F(2) F(3) P(1) F(12) . . . . -177(1) no
F(2) F(3) F(4) F(5) . . . . 19(4) no
F(2) F(3) F(10) F(9) . . . . 1(2) no
F(2) F(3) F(10) F(11) . . . . -85(3) no
F(3) P(1) F(1) F(6) . . . . -144(3) no
F(3) P(1) F(4) F(5) . . . . 156(3) no
F(3) P(1) F(5) F(4) . . . . -20(2) no
F(3) P(1) F(5) F(6) . . . . 123(1) no
F(3) P(1) F(6) F(5) . . . . -72(1) no
F(3) P(1) F(6) F(7) . . . . 169(2) no
F(3) P(1) F(7) F(6) . . . . -61(6) no
F(3) P(1) F(7) F(8) . . . . 64(5) no
F(3) P(1) F(7) F(12) . . . . -175(5) no
F(3) P(1) F(8) F(7) . . . . -169(2) no
F(3) P(1) F(8) F(9) . . . . 17(4) no
F(3) P(1) F(9) F(8) . . . . -164(4) no
F(3) P(1) F(9) F(10) . . . . 58(1) no
F(3) P(1) F(10) F(9) . . . . -106(2) no
F(3) P(1) F(10) F(11) . . . . 146(3) no
F(3) P(1) F(11) F(10) . . . . -30(2) no
F(3) P(1) F(11) F(12) . . . . 145(2) no
F(3) P(1) F(12) F(7) . . . . 179(1) no
F(3) P(1) F(12) F(11) . . . . -52(2) no
F(3) F(2) P(1) F(4) . . . . 37(1) no
F(3) F(2) P(1) F(5) . . . . 69(1) no
F(3) F(2) P(1) F(6) . . . . 132(2) no
F(3) F(2) P(1) F(7) . . . . 179(1) no
F(3) F(2) P(1) F(8) . . . . -131(2) no
F(3) F(2) P(1) F(9) . . . . -109(2) no
F(3) F(2) P(1) F(10) . . . . -46(1) no
F(3) F(2) P(1) F(11) . . . . -51(2) no
F(3) F(2) P(1) F(12) . . . . 149(12) no
F(3) F(2) F(1) F(6) . . . . -42(4) no
F(3) F(4) P(1) F(5) . . . . -156(3) no
F(3) F(4) P(1) F(6) . . . . -122(1) no
F(3) F(4) P(1) F(7) . . . . -168(2) no
F(3) F(4) P(1) F(8) . . . . 36(5) no
F(3) F(4) P(1) F(9) . . . . 26(3) no
F(3) F(4) P(1) F(10) . . . . 60(2) no
F(3) F(4) P(1) F(11) . . . . 103(2) no
F(3) F(4) P(1) F(12) . . . . 149(2) no
F(3) F(4) F(5) F(6) . . . . -9(5) no
F(3) F(10) P(1) F(4) . . . . -53(1) no
F(3) F(10) P(1) F(5) . . . . -74(1) no
F(3) F(10) P(1) F(6) . . . . -90(27) no
F(3) F(10) P(1) F(7) . . . . 169(2) no
F(3) F(10) P(1) F(8) . . . . 122(2) no
F(3) F(10) P(1) F(9) . . . . 106(2) no
F(3) F(10) P(1) F(11) . . . . -146(3) no
F(3) F(10) P(1) F(12) . . . . -142(2) no
F(3) F(10) F(9) F(8) . . . . -112(5) no
F(3) F(10) F(11) F(12) . . . . 24(6) no
F(4) P(1) F(1) F(6) . . . . -90(3) no
F(4) P(1) F(3) F(10) . . . . 103(2) no
F(4) P(1) F(5) F(6) . . . . 142(3) no
F(4) P(1) F(6) F(5) . . . . -21(2) no
F(4) P(1) F(6) F(7) . . . . -139(2) no
F(4) P(1) F(7) F(6) . . . . 61(2) no
F(4) P(1) F(7) F(8) . . . . -174(1) no
F(4) P(1) F(7) F(12) . . . . -53(2) no
F(4) P(1) F(8) F(7) . . . . 159(5) no
F(4) P(1) F(8) F(9) . . . . -14(8) no
F(4) P(1) F(9) F(8) . . . . 175(3) no
F(4) P(1) F(9) F(10) . . . . 37(2) no
F(4) P(1) F(10) F(9) . . . . -159(2) no
F(4) P(1) F(10) F(11) . . . . 93(2) no
F(4) P(1) F(11) F(10) . . . . -83(2) no
F(4) P(1) F(11) F(12) . . . . 92(2) no
F(4) P(1) F(12) F(7) . . . . 143(2) no
F(4) P(1) F(12) F(11) . . . . -87(2) no
F(4) F(3) P(1) F(5) . . . . 14(2) no
F(4) F(3) P(1) F(6) . . . . 74(2) no
F(4) F(3) P(1) F(7) . . . . 129(5) no
F(4) F(3) P(1) F(8) . . . . -172(1) no
F(4) F(3) P(1) F(9) . . . . -165(2) no
F(4) F(3) P(1) F(10) . . . . -103(2) no
F(4) F(3) P(1) F(11) . . . . -81(2) no
F(4) F(3) P(1) F(12) . . . . -45(2) no
F(4) F(3) F(10) F(9) . . . . 113(2) no
F(4) F(3) F(10) F(11) . . . . 27(3) no
F(4) F(5) P(1) F(6) . . . . -142(3) no
F(4) F(5) P(1) F(7) . . . . 171(3) no
F(4) F(5) P(1) F(8) . . . . 174(2) no
F(4) F(5) P(1) F(9) . . . . 35(59) no
F(4) F(5) P(1) F(10) . . . . 38(3) no
F(4) F(5) P(1) F(11) . . . . 79(3) no
F(4) F(5) P(1) F(12) . . . . 119(3) no
F(4) F(5) F(6) F(7) . . . . 96(3) no
F(5) P(1) F(1) F(6) . . . . -56(3) no
F(5) P(1) F(3) F(10) . . . . 117(2) no
F(5) P(1) F(6) F(7) . . . . -119(2) no
F(5) P(1) F(7) F(6) . . . . 53(2) no
F(5) P(1) F(7) F(8) . . . . 178(2) no
F(5) P(1) F(7) F(12) . . . . -61(2) no
F(5) P(1) F(8) F(7) . . . . -4(4) no
F(5) P(1) F(8) F(9) . . . . -178(4) no
F(5) P(1) F(9) F(8) . . . . 141(56) no
F(5) P(1) F(9) F(10) . . . . 4(58) no
F(5) P(1) F(10) F(9) . . . . -180(2) no
F(5) P(1) F(10) F(11) . . . . 72(2) no
F(5) P(1) F(11) F(10) . . . . -118(2) no
F(5) P(1) F(11) F(12) . . . . 57(2) no
F(5) P(1) F(12) F(7) . . . . 113(2) no
F(5) P(1) F(12) F(11) . . . . -118(2) no
F(5) F(4) P(1) F(6) . . . . 34(3) no
F(5) F(4) P(1) F(7) . . . . -13(3) no
F(5) F(4) P(1) F(8) . . . . -169(4) no
F(5) F(4) P(1) F(9) . . . . -179(3) no
F(5) F(4) P(1) F(10) . . . . -145(3) no
F(5) F(4) P(1) F(11) . . . . -102(3) no
F(5) F(4) P(1) F(12) . . . . -55(3) no
F(5) F(4) F(3) F(10) . . . . -86(3) no
F(5) F(6) P(1) F(7) . . . . 119(2) no
F(5) F(6) P(1) F(8) . . . . 164(2) no
F(5) F(6) P(1) F(9) . . . . -180(2) no
F(5) F(6) P(1) F(10) . . . . 16(28) no
F(5) F(6) P(1) F(11) . . . . 70(2) no
F(5) F(6) P(1) F(12) . . . . 69(1) no
F(5) F(6) F(7) F(8) . . . . -97(3) no
F(5) F(6) F(7) F(12) . . . . 5(2) no
F(6) P(1) F(3) F(10) . . . . 177(2) no
F(6) P(1) F(7) F(8) . . . . 125(2) no
F(6) P(1) F(7) F(12) . . . . -114(2) no
F(6) P(1) F(8) F(7) . . . . -43(2) no
F(6) P(1) F(8) F(9) . . . . 143(4) no
F(6) P(1) F(9) F(8) . . . . -42(4) no
F(6) P(1) F(9) F(10) . . . . -179(1) no
F(6) P(1) F(10) F(9) . . . . 165(27) no
F(6) P(1) F(10) F(11) . . . . 57(28) no
F(6) P(1) F(11) F(10) . . . . -177(2) no
F(6) P(1) F(11) F(12) . . . . -2(3) no
F(6) P(1) F(12) F(7) . . . . 49(2) no
F(6) P(1) F(12) F(11) . . . . 179(2) no
F(6) F(1) P(1) F(7) . . . . 42(3) no
F(6) F(1) P(1) F(8) . . . . 101(3) no
F(6) F(1) P(1) F(9) . . . . 124(3) no
F(6) F(1) P(1) F(10) . . . . -176(3) no
F(6) F(1) P(1) F(11) . . . . 20(9) no
F(6) F(1) P(1) F(12) . . . . 4(3) no
F(6) F(5) P(1) F(7) . . . . -47(1) no
F(6) F(5) P(1) F(8) . . . . -43(3) no
F(6) F(5) P(1) F(9) . . . . 177(57) no
F(6) F(5) P(1) F(10) . . . . -179(1) no
F(6) F(5) P(1) F(11) . . . . -139(2) no
F(6) F(5) P(1) F(12) . . . . -98(2) no
F(6) F(7) P(1) F(8) . . . . -125(2) no
F(6) F(7) P(1) F(9) . . . . -128(2) no
F(6) F(7) P(1) F(10) . . . . 177(2) no
F(6) F(7) P(1) F(11) . . . . 148(2) no
F(6) F(7) P(1) F(12) . . . . 114(2) no
F(6) F(7) F(8) F(9) . . . . 53(6) no
F(6) F(7) F(12) F(11) . . . . -98(3) no
F(7) P(1) F(3) F(10) . . . . -128(5) no
F(7) P(1) F(8) F(9) . . . . -174(4) no
F(7) P(1) F(9) F(8) . . . . 6(4) no
F(7) P(1) F(9) F(10) . . . . -132(1) no
F(7) P(1) F(10) F(9) . . . . 64(2) no
F(7) P(1) F(10) F(11) . . . . -44(3) no
F(7) P(1) F(11) F(10) . . . . 145(2) no
F(7) P(1) F(11) F(12) . . . . -40(2) no
F(7) P(1) F(12) F(11) . . . . 129(2) no
F(7) F(6) P(1) F(8) . . . . 45(2) no
F(7) F(6) P(1) F(9) . . . . 61(2) no
F(7) F(6) P(1) F(10) . . . . -103(27) no
F(7) F(6) P(1) F(11) . . . . -48(3) no
F(7) F(6) P(1) F(12) . . . . -50(2) no
F(7) F(8) P(1) F(9) . . . . 174(4) no
F(7) F(8) P(1) F(10) . . . . 135(1) no
F(7) F(8) P(1) F(11) . . . . 92(2) no
F(7) F(8) P(1) F(12) . . . . 46(1) no
F(7) F(8) F(9) F(10) . . . . 39(7) no
F(7) F(12) P(1) F(8) . . . . -48(1) no
F(7) F(12) P(1) F(9) . . . . -68(2) no
F(7) F(12) P(1) F(10) . . . . -133(2) no
F(7) F(12) P(1) F(11) . . . . -129(2) no
F(7) F(12) F(11) F(10) . . . . 52(5) no
F(8) P(1) F(3) F(10) . . . . -69(2) no
F(8) P(1) F(7) F(12) . . . . 121(1) no
F(8) P(1) F(9) F(10) . . . . -138(4) no
F(8) P(1) F(10) F(9) . . . . 17(2) no
F(8) P(1) F(10) F(11) . . . . -91(2) no
F(8) P(1) F(11) F(10) . . . . 86(2) no
F(8) P(1) F(11) F(12) . . . . -99(2) no
F(8) P(1) F(12) F(11) . . . . 82(2) no
F(8) F(7) P(1) F(9) . . . . -3(2) no
F(8) F(7) P(1) F(10) . . . . -58(2) no
F(8) F(7) P(1) F(11) . . . . -87(1) no
F(8) F(7) P(1) F(12) . . . . -121(1) no
F(8) F(7) F(12) F(11) . . . . 4(2) no
F(8) F(9) P(1) F(10) . . . . 138(4) no
F(8) F(9) P(1) F(11) . . . . 97(4) no
F(8) F(9) P(1) F(12) . . . . 57(4) no
F(8) F(9) F(10) F(11) . . . . 4(5) no
F(9) P(1) F(3) F(10) . . . . -62(2) no
F(9) P(1) F(7) F(12) . . . . 118(2) no
F(9) P(1) F(10) F(11) . . . . -108(2) no
F(9) P(1) F(11) F(10) . . . . 61(2) no
F(9) P(1) F(11) F(12) . . . . -124(2) no
F(9) P(1) F(12) F(11) . . . . 61(2) no
F(9) F(8) P(1) F(10) . . . . -38(4) no
F(9) F(8) P(1) F(11) . . . . -81(4) no
F(9) F(8) P(1) F(12) . . . . -127(4) no
F(9) F(8) F(7) F(12) . . . . -43(5) no
F(9) F(10) P(1) F(11) . . . . 108(2) no
F(9) F(10) P(1) F(12) . . . . 112(2) no
F(9) F(10) F(11) F(12) . . . . -59(4) no
F(10) P(1) F(7) F(12) . . . . 63(2) no
F(10) P(1) F(11) F(12) . . . . 175(3) no
F(10) P(1) F(12) F(11) . . . . -4(2) no
F(10) F(3) P(1) F(11) . . . . 23(2) no
F(10) F(3) P(1) F(12) . . . . 58(2) no
F(10) F(9) P(1) F(11) . . . . -41(1) no
F(10) F(9) P(1) F(12) . . . . -80(1) no
F(10) F(11) P(1) F(12) . . . . -175(3) no
F(11) P(1) F(7) F(12) . . . . 34(1) no
F(11) F(10) P(1) F(12) . . . . 4(2) no
N(1) Cu(1) N(2) C(8) . . . . -133.2(4) no
N(1) Cu(1) N(2) C(12) . . . . 41.0(4) no
N(1) Cu(1) N(4) C(22) . . . . -109(13) no
N(1) C(2) C(3) C(4) . . . . 0.5(9) no
N(1) C(6) C(5) C(4) . . . . 0.7(8) no
N(1) C(6) C(19) C(12) . . . . 71.7(5) no
N(1) C(6) C(19) C(18) . . . . -49.1(5) no
N(1) C(6) C(19) C(20) . . . . -166.3(4) no
N(2) Cu(1) N(1) C(2) . . . . 129.0(4) no
N(2) Cu(1) N(1) C(6) . . . . -41.3(3) no
N(2) Cu(1) N(4) C(22) . . . . 80(13) no
N(2) C(8) C(9) C(10) . . . . -1.3(9) no
N(2) C(12) C(11) C(10) . . . . -2.3(8) no
N(2) C(12) C(19) C(6) . . . . -71.9(5) no
N(2) C(12) C(19) C(18) . . . . 46.6(6) no
N(2) C(12) C(19) C(20) . . . . 166.6(5) no
N(3) C(14) C(15) C(16) . . . . 3.7(9) no
N(3) C(18) C(17) C(16) . . . . 2.8(8) no
N(3) C(18) C(19) C(6) . . . . -47.2(5) no
N(3) C(18) C(19) C(12) . . . . -164.1(4) no
N(3) C(18) C(19) C(20) . . . . 72.8(5) no
N(4) Cu(1) N(1) C(2) . . . . -44.0(5) no
N(4) Cu(1) N(1) C(6) . . . . 145.8(3) no
N(4) Cu(1) N(2) C(8) . . . . 40.1(5) no
N(4) Cu(1) N(2) C(12) . . . . -145.7(4) no
C(1) C(2) N(1) C(6) . . . . -177.7(5) no
C(1) C(2) C(3) C(4) . . . . 178.9(6) no
C(2) N(1) C(6) C(5) . . . . -1.3(7) no
C(2) N(1) C(6) C(19) . . . . -178.1(4) no
C(2) C(3) C(4) C(5) . . . . -1.1(9) no
C(3) C(2) N(1) C(6) . . . . 0.7(7) no
C(3) C(4) C(5) C(6) . . . . 0.6(9) no
C(4) C(5) C(6) C(19) . . . . 177.2(5) no
C(5) C(6) C(19) C(12) . . . . -105.0(5) no
C(5) C(6) C(19) C(18) . . . . 134.2(5) no
C(5) C(6) C(19) C(20) . . . . 17.0(7) no
C(6) C(19) C(12) C(11) . . . . 107.1(5) no
C(6) C(19) C(18) C(17) . . . . 137.7(5) no
C(6) C(19) C(20) C(21) . . . . 172.3(5) no
C(7) C(8) N(2) C(12) . . . . 177.0(5) no
C(7) C(8) C(9) C(10) . . . . -179.8(6) no
C(8) N(2) C(12) C(11) . . . . 3.4(8) no
C(8) N(2) C(12) C(19) . . . . -177.5(5) no
C(8) C(9) C(10) C(11) . . . . 2.4(9) no
C(9) C(8) N(2) C(12) . . . . -1.6(8) no
C(9) C(10) C(11) C(12) . . . . -0.6(9) no
C(10) C(11) C(12) C(19) . . . . 178.7(5) no
C(11) C(12) C(19) C(18) . . . . -134.3(5) no
C(11) C(12) C(19) C(20) . . . . -14.3(7) no
C(12) C(19) C(18) C(17) . . . . 20.8(7) no
C(12) C(19) C(20) C(21) . . . . -69.3(6) no
C(13) C(14) N(3) C(18) . . . . 177.6(5) no
C(13) C(14) C(15) C(16) . . . . -177.0(6) no
C(14) N(3) C(18) C(17) . . . . -0.2(7) no
C(14) N(3) C(18) C(19) . . . . -175.4(4) no
C(14) C(15) C(16) C(17) . . . . -0.9(9) no
C(15) C(14) N(3) C(18) . . . . -3.1(8) no
C(15) C(16) C(17) C(18) . . . . -2.1(9) no
C(16) C(17) C(18) C(19) . . . . 177.6(5) no
C(17) C(18) C(19) C(20) . . . . -102.3(6) no
C(18) C(19) C(20) C(21) . . . . 53.8(6) no
